data_7043028
loop_
_publ_author_name
'Jiang, Huanfeng'
'jiawei, Li'
'Ren, Yanwei'
'Qi, Chaorong'

_publ_section_title
;
 A Chiral Salen-based MOF Catalytic Material with highly thermal, aqueous
 and chemical stabilities
;
_journal_name_full 'Dalton Trans.'
_journal_paper_doi 10.1039/C7DT01116D
_journal_year 2017
_chemical_formula_sum 'C250 H325 Cu8 I8 N39 Ni4 O28'
_chemical_formula_weight 6082.88
_space_group_crystal_system orthorhombic
_space_group_IT_number 18
_space_group_name_Hall 'P 2bc 2'
_space_group_name_H-M_alt 'P 2 21 21'
_symmetry_space_group_name_Hall 'P 2bc 2'
_symmetry_space_group_name_H-M 'P 2 21 21'
_atom_sites_solution_hydrogens geom
_audit_creation_method SHELXL-2016/6
_audit_update_record
;
2017-04-27 deposited with the CCDC.
2017-05-18 downloaded from the CCDC.
;
_cell_angle_alpha 90
_cell_angle_beta 90
_cell_angle_gamma 90
_cell_formula_units_Z 4
_cell_length_a 18.42479(20)
_cell_length_b 35.8993(7)
_cell_length_c 36.7318(4)
_cell_measurement_reflns_used 20348
_cell_measurement_temperature 100(2)
_cell_measurement_theta_max 65.7980
_cell_measurement_theta_min 2.6740
_cell_volume 24295.8(6)
_computing_structure_refinement 'SHELXL-2016/6 (Sheldrick, 2016)'
_diffrn_ambient_temperature 100(2)
_diffrn_measured_fraction_theta_full 0.974
_diffrn_measured_fraction_theta_max 0.974
_diffrn_measurement_device_type 'Xcalibur, Onyx, Nova'
_diffrn_radiation_type CuK\a
_diffrn_radiation_wavelength 1.54184
_diffrn_reflns_av_R_equivalents 0.0494
_diffrn_reflns_av_unetI/netI 0.0750
_diffrn_reflns_Laue_measured_fraction_full 0.974
_diffrn_reflns_Laue_measured_fraction_max 0.974
_diffrn_reflns_limit_h_max 21
_diffrn_reflns_limit_h_min -20
_diffrn_reflns_limit_k_max 42
_diffrn_reflns_limit_k_min -42
_diffrn_reflns_limit_l_max 43
_diffrn_reflns_limit_l_min -41
_diffrn_reflns_number 51325
_diffrn_reflns_point_group_measured_fraction_full 0.975
_diffrn_reflns_point_group_measured_fraction_max 0.975
_diffrn_reflns_theta_full 66.207
_diffrn_reflns_theta_max 66.207
_diffrn_reflns_theta_min 1.721
_exptl_absorpt_coefficient_mu 9.389
_exptl_absorpt_correction_T_max 1.00000
_exptl_absorpt_correction_T_min 0.40328
_exptl_absorpt_correction_type multi-scan
_exptl_crystal_colour brown
_exptl_crystal_density_diffrn 1.663
_exptl_crystal_description block
_exptl_crystal_F_000 12357
_platon_squeeze_details
;
Based on 3461 electrons removed from the unit-cell
contents, this then corresponds with the removle of 
3461/4 = 866 electrons from the asymmetric unit. As a
DMF molecule has 40 electrons and a MeCN molecule has 
22 electrons, this might correspond with the removal of 
20 DMF molecules and 3 MeCN molecules per asymmetric
unit so that the overall formula should then appear with 
20 DMF and 3 MeCN of solvation as [(Cu~4~I~4~)~2~L~4~].
20DMF.3MeCN.In addition, this formula was also confirmed 
by elemental analysis, thermogravimetric analysis and 
HNMR studies. The contribution of disordered DMF and 
MeCN solvent molecules removed by the SQUEEZE process
has been included in the overall formula, formula weight,
densit, F(000), etc..Calculations were reported in
Table 1 and in the CIF. 
;
_refine_diff_density_max 3.620
_refine_diff_density_min -3.755
_refine_diff_density_rms 0.242
_refine_ls_abs_structure_details
;
 Refined as a perfect inversion twin.
;
_refine_ls_abs_structure_Flack 0.5
_refine_ls_extinction_method none
_refine_ls_goodness_of_fit_ref 1.063
_refine_ls_hydrogen_treatment constr
_refine_ls_matrix_type full
_refine_ls_number_parameters 1003
_refine_ls_number_reflns 35689
_refine_ls_number_restraints 167
_refine_ls_restrained_S_all 1.074
_refine_ls_R_factor_all 0.1346
_refine_ls_R_factor_gt 0.1242
_refine_ls_shift/su_max 0.006
_refine_ls_shift/su_mean 0.000
_refine_ls_structure_factor_coef Fsqd
_refine_ls_weighting_details 'w=1/[\s^2^(Fo^2^)+(0.1567P)^2^+584.9174P] where P=(Fo^2^+2Fc^2^)/3'
_refine_ls_weighting_scheme calc
_refine_ls_wR_factor_gt 0.3141
_refine_ls_wR_factor_ref 0.3234
_reflns_Friedel_coverage 0.875
_reflns_Friedel_fraction_full 0.976
_reflns_Friedel_fraction_max 0.976
_reflns_number_gt 30079
_reflns_number_total 35689
_reflns_threshold_expression 'I > 2\s(I)'
_cod_data_source_file c7dt01116d2.cif
_cod_data_source_block ljw_16091109_sqd
_cod_database_code 7043028
_shelx_shelxl_version_number 2016/6
_shelx_space_group_comment
;
The symmetry employed for this shelxl refinement is uniquely defined
by the following loop, which should always be used as a source of
symmetry information in preference to the above space-group names.
They are only intended as comments.
;
_platon_squeeze_void_probe_radius 1.20

loop_
_space_group_symop_operation_xyz
'x, y, z'
'-x, -y+1/2, z+1/2'
'x, -y, -z'
'-x, y+1/2, -z+1/2'

loop_
_atom_site_label
_atom_site_type_symbol
_atom_site_fract_x
_atom_site_fract_y
_atom_site_fract_z
_atom_site_U_iso_or_equiv
_atom_site_adp_type
_atom_site_occupancy
_atom_site_site_symmetry_order
_atom_site_calc_flag
_atom_site_refinement_flags_posn
_atom_site_refinement_flags_adp
C1V C -0.192(4) 0.9534(11) 0.112(2) 0.222(11) Uiso 1 1 d D U
H1VA H -0.201506 0.978592 0.115671 0.267 Uiso 1 1 calc R U
C2V C -0.243(3) 0.9307(12) 0.0951(19) 0.222(11) Uiso 1 1 d D U
H2VA H -0.281081 0.941252 0.082358 0.267 Uiso 1 1 calc R U
C10H C 0.491(2) 0.3881(11) 0.3287(11) 0.14(2) Uiso 1 1 d D .
C2F C 0.706(2) 0.4867(10) 0.3343(10) 0.063(9) Uiso 1 1 d . .
C3F C 0.673(3) 0.4725(16) 0.3723(15) 0.118(18) Uiso 1 1 d . .
H3FA H 0.689316 0.488343 0.391684 0.176 Uiso 1 1 calc R U
H3FB H 0.620882 0.473193 0.371094 0.176 Uiso 1 1 calc R U
H3FC H 0.688556 0.447392 0.376868 0.176 Uiso 1 1 calc R U
C1F C 0.6870(9) 0.6767(7) 0.2425(8) 0.044(7) Uiso 1 1 d D .
H1FA H 0.700625 0.700843 0.248842 0.053 Uiso 1 1 calc R U
I1 I 0.57764(8) 0.70955(5) 0.33718(4) 0.0358(4) Uani 1 1 d . .
I2 I 0.40874(8) 0.68265(5) 0.25557(4) 0.0362(4) Uani 1 1 d . .
I3 I 0.42176(9) 0.79934(5) 0.30679(4) 0.0397(4) Uani 1 1 d . .
I7 I 0.92548(8) 0.77388(6) 0.33124(5) 0.0446(4) Uani 1 1 d . .
I5 I 1.09041(8) 0.68902(5) 0.29469(5) 0.0457(4) Uani 1 1 d . .
I6 I 1.08203(9) 0.80626(5) 0.24508(5) 0.0450(4) Uani 1 1 d . .
I4 I 0.58521(8) 0.76330(5) 0.22465(4) 0.0397(4) Uani 1 1 d . .
I8 I 0.91521(9) 0.72217(5) 0.21714(5) 0.0490(5) Uani 1 1 d . .
Cu3 Cu 0.44393(17) 0.72326(11) 0.31334(8) 0.0318(8) Uani 1 1 d . .
Cu1 Cu 0.45149(19) 0.75680(11) 0.24962(10) 0.0375(9) Uani 1 1 d . .
Cu7 Cu 1.05710(18) 0.76289(13) 0.30264(10) 0.0425(10) Uani 1 1 d . .
Cu2 Cu 0.54444(19) 0.70347(11) 0.26508(9) 0.0365(8) Uani 1 1 d . .
Cu4 Cu 0.55071(18) 0.76822(11) 0.29719(10) 0.0353(8) Uani 1 1 d . .
Cu6 Cu 1.0492(2) 0.73020(13) 0.23713(11) 0.0473(10) Uani 1 1 d . .
Cu8 Cu 0.9517(2) 0.78123(11) 0.25822(12) 0.0435(9) Uani 1 1 d . .
Cu5 Cu 0.9561(2) 0.71496(11) 0.28869(10) 0.0401(9) Uiso 1 1 d . .
Ni3 Ni 1.4564(3) 0.68361(13) -0.00224(13) 0.0435(11) Uiso 1 1 d . .
Ni1 Ni -0.0371(2) 0.81165(19) 0.05490(11) 0.0532(15) Uani 1 1 d . .
Ni2 Ni 0.9568(2) 0.46694(13) 0.19079(14) 0.0435(11) Uani 1 1 d . .
Ni4 Ni 0.4601(2) 0.51912(13) 0.31977(16) 0.0493(13) Uani 1 1 d . .
N4 N 0.3803(10) 0.7743(5) 0.2101(5) 0.028(4) Uiso 1 1 d . .
O1 O 0.0617(11) 0.7987(5) 0.0519(5) 0.049(5) Uiso 1 1 d . .
N2 N -0.1330(13) 0.8233(7) 0.0589(6) 0.044(6) Uiso 1 1 d D .
C23 C 0.5937(16) 0.5777(7) 0.3227(7) 0.042(6) Uiso 1 1 d . .
C30 C 0.7702(14) 0.6570(7) 0.3300(7) 0.031(5) Uiso 1 1 d . .
H30A H 0.729165 0.663791 0.343163 0.038 Uiso 1 1 calc R U
C33 C 1.4244(16) 0.6761(7) 0.1074(7) 0.041(6) Uiso 1 1 d . .
N12 N 1.3541(12) 0.6784(6) -0.0044(6) 0.039(5) Uiso 1 1 d . .
C35 C 1.5844(15) 0.6926(7) -0.0590(7) 0.038(6) Uiso 1 1 d . .
C36 C 1.2886(13) 0.6839(7) 0.1222(6) 0.030(5) Uiso 1 1 d . .
C38 C 0.1464(10) 0.7968(8) 0.1413(7) 0.049(7) Uiso 1 1 d D .
H38A H 0.137581 0.797730 0.166219 0.059 Uiso 1 1 calc R U
C39 C 0.0882(10) 0.8001(5) 0.1178(4) 0.016(4) Uiso 1 1 d D .
N16 N 0.361(2) 0.5231(11) 0.2996(11) 0.096(11) Uiso 1 1 d . .
C46 C 1.2728(16) 0.6841(8) 0.0813(7) 0.040(6) Uiso 1 1 d . .
H46A H 1.226152 0.687649 0.072208 0.048 Uiso 1 1 calc R U
C50 C -0.2673(12) 0.8051(7) -0.0976(6) 0.037(6) Uiso 1 1 d D .
C51 C 1.6061(19) 0.6920(10) -0.0226(10) 0.062(9) Uiso 1 1 d . .
N11 N 1.4517(14) 0.6877(7) -0.0515(7) 0.050(6) Uiso 1 1 d . .
C54 C -0.2200(15) 0.8125(7) -0.0323(7) 0.038(6) Uiso 1 1 d . .
H54A H -0.267979 0.813149 -0.024357 0.045 Uiso 1 1 calc R U
C58 C 1.3097(18) 0.6781(9) 0.0224(8) 0.050(7) Uiso 1 1 d . .
H58A H 1.260385 0.677209 0.017012 0.060 Uiso 1 1 calc R U
C59 C 1.2300(12) 0.6916(6) 0.1461(6) 0.025(5) Uiso 1 1 d . .
N1 N -0.0381(13) 0.8077(6) 0.1063(6) 0.045(5) Uiso 1 1 d . .
O4 O 1.0526(11) 0.4709(5) 0.1785(5) 0.045(4) Uiso 1 1 d . .
C62 C 1.7123(15) 0.6958(8) -0.0796(7) 0.040(6) Uiso 1 1 d . .
C63 C -0.1825(16) 0.8226(8) 0.0328(7) 0.041(6) Uiso 1 1 d . .
H63A H -0.230568 0.827627 0.038672 0.049 Uiso 1 1 calc R U
O6 O 1.5542(12) 0.6884(6) 0.0036(6) 0.055(5) Uiso 1 1 d . .
C65 C 0.7344(17) 0.5578(8) 0.3234(8) 0.047(7) Uiso 1 1 d . .
H65A H 0.782637 0.550283 0.322386 0.057 Uiso 1 1 calc R U
C9A C 0.010(3) 0.8179(15) -0.0692(15) 0.101(15) Uiso 1 1 d . .
C67 C -0.2100(15) 0.8102(8) -0.0648(7) 0.041(6) Uiso 1 1 d . .
O5 O 1.4616(11) 0.6772(6) 0.0490(5) 0.050(5) Uiso 1 1 d . .
C72 C 0.2169(11) 0.7922(7) 0.1296(6) 0.037(6) Uiso 1 1 d D .
C73 C 0.1086(11) 0.7995(8) 0.0804(5) 0.044(7) Uiso 1 1 d D .
C75 C 1.5128(14) 0.6905(7) -0.0747(7) 0.036(6) Uiso 1 1 d . .
H75A H 1.506752 0.690939 -0.099805 0.044 Uiso 1 1 calc R U
C77 C 1.0925(15) 0.4081(7) 0.1814(7) 0.037(6) Uiso 1 1 d . .
C79 C 1.6413(17) 0.6963(9) -0.0882(9) 0.051(7) Uiso 1 1 d . .
H79A H 1.627348 0.698962 -0.112345 0.061 Uiso 1 1 calc R U
C84 C 1.7669(15) 0.7026(8) -0.1056(7) 0.049(7) Uiso 1 1 d D .
O7 O 0.5584(11) 0.5136(6) 0.3269(5) 0.050(5) Uiso 1 1 d . .
O2 O -0.0362(11) 0.8162(6) 0.0071(6) 0.052(5) Uiso 1 1 d . .
C103 C -0.135(2) 0.8134(11) -0.0789(11) 0.070(10) Uiso 1 1 d . .
H10A H -0.127388 0.815317 -0.103873 0.084 Uiso 1 1 calc R U
C104 C 0.3228(16) 0.7901(8) 0.2190(8) 0.048(7) Uiso 1 1 d . .
H10B H 0.314822 0.794573 0.243632 0.058 Uiso 1 1 calc R U
C105 C 1.0131(13) 0.3945(7) 0.1879(7) 0.032(5) Uiso 1 1 d . .
H10C H 1.005727 0.368899 0.189498 0.038 Uiso 1 1 calc R U
C111 C 0.6831(17) 0.5305(9) 0.3272(8) 0.049(7) Uiso 1 1 d . .
C112 C -0.0904(17) 0.8171(8) -0.0183(8) 0.046(6) Uiso 1 1 d . .
O3 O 0.9543(11) 0.5180(5) 0.1862(5) 0.047(5) Uiso 1 1 d . .
C117 C 1.4017(18) 0.6783(9) 0.0701(9) 0.054(7) Uiso 1 1 d . .
C121 C 1.1011(14) 0.4466(7) 0.1772(7) 0.035(6) Uiso 1 1 d . .
C122 C 0.2683(15) 0.8019(7) 0.1939(7) 0.039(6) Uiso 1 1 d . .
H12A H 0.230120 0.817416 0.200433 0.047 Uiso 1 1 calc R U
N13 N 0.8883(11) 0.6773(5) 0.3030(5) 0.031(4) Uiso 1 1 d . .
C126 C 0.7202(15) 0.5965(7) 0.3208(7) 0.036(6) Uiso 1 1 d . .
C134 C -0.0840(17) 0.8137(8) -0.0586(8) 0.048(7) Uiso 1 1 d . .
C139 C 1.3607(11) 0.7326(5) -0.0709(7) 0.040(6) Uiso 1 1 d D .
C142 C 0.2770(14) 0.7884(7) 0.1594(7) 0.033(5) Uiso 1 1 d . .
C143 C 0.8231(13) 0.6817(7) 0.3234(7) 0.032(5) Uiso 1 1 d . .
H14A H 0.816256 0.705118 0.333700 0.039 Uiso 1 1 calc R U
C150 C 1.3298(13) 0.6789(7) 0.0595(6) 0.031(5) Uiso 1 1 d . .
C156 C 0.0212(16) 0.8032(8) 0.1258(9) 0.050(7) Uiso 1 1 d . .
H15A H 0.012388 0.802093 0.150670 0.060 Uiso 1 1 calc R U
C165 C -0.164(2) 0.8144(11) -0.0046(10) 0.068(9) Uiso 1 1 d . .
C176 C 1.381(2) 0.6960(11) -0.0690(11) 0.068(9) Uiso 1 1 d . .
H17A H 1.381743 0.685649 -0.093664 0.082 Uiso 1 1 calc R U
C182 C 0.1795(10) 0.7920(7) 0.0692(6) 0.033(5) Uiso 1 1 d D .
C196 C 0.6486(19) 0.6047(10) 0.3194(9) 0.060(9) Uiso 1 1 d . .
H19A H 0.635024 0.629424 0.316097 0.072 Uiso 1 1 calc R U
C197 C -0.1084(12) 0.8157(7) 0.1202(6) 0.030(5) Uiso 1 1 d D .
H19B H -0.103738 0.829328 0.143196 0.036 Uiso 1 1 calc R U
C201 C 0.7776(13) 0.6225(6) 0.3171(6) 0.028(5) Uiso 1 1 d . .
C211 C 0.3955(19) 0.7699(9) 0.1738(9) 0.057(8) Uiso 1 1 d . .
H21A H 0.442856 0.764962 0.166462 0.068 Uiso 1 1 calc R U
C217 C 1.2905(11) 0.7420(5) -0.0843(7) 0.063(9) Uiso 1 1 d D .
H21B H 1.257210 0.724202 -0.091970 0.075 Uiso 1 1 calc R U
C228 C 0.8944(13) 0.5408(7) 0.1974(7) 0.031(5) Uiso 1 1 d . .
C235 C 0.2362(14) 0.7928(9) 0.0933(5) 0.056(8) Uiso 1 1 d D .
H23A H 0.284332 0.793791 0.085756 0.067 Uiso 1 1 calc R U
C246 C 0.5173(17) 0.5910(9) 0.3232(8) 0.049(7) Uiso 1 1 d . .
H24A H 0.510657 0.616639 0.322959 0.059 Uiso 1 1 calc R U
C259 C 1.7302(19) 0.6982(9) -0.0444(9) 0.057(8) Uiso 1 1 d . .
H25A H 1.779657 0.700548 -0.039856 0.068 Uiso 1 1 calc R U
C261 C 1.3300(18) 0.6705(9) -0.0437(8) 0.052(7) Uiso 1 1 d . .
H26A H 1.279747 0.678915 -0.046619 0.062 Uiso 1 1 calc R U
C277 C 0.6065(15) 0.5395(7) 0.3255(7) 0.038(6) Uiso 1 1 d . .
N5 N 0.6143(9) 0.6675(5) 0.2442(5) 0.029(4) Uiso 1 1 d D .
N9 N 1.1245(11) 0.7145(6) 0.1994(5) 0.032(4) Uiso 1 1 d . .
C1 C 0.8949(12) 0.6423(6) 0.2933(6) 0.026(5) Uiso 1 1 d . .
H1A H 0.937393 0.635272 0.281555 0.031 Uiso 1 1 calc R U
C2 C 1.2126(16) 0.3936(8) 0.1780(8) 0.042(6) Uiso 1 1 d . .
O8 O 0.4562(16) 0.4712(8) 0.3167(8) 0.084(8) Uiso 1 1 d . .
N7 N 0.9589(18) 0.4147(8) 0.1911(8) 0.068(8) Uiso 1 1 d . .
C31 C 0.6511(10) 0.6064(7) 0.2229(7) 0.038(6) Uiso 1 1 d D .
H31A H 0.636979 0.582614 0.215941 0.045 Uiso 1 1 calc R U
C34 C 0.8487(16) 0.6020(8) 0.1951(8) 0.045(7) Uiso 1 1 d . .
H34A H 0.853446 0.627124 0.189398 0.054 Uiso 1 1 calc R U
C4 C 0.9044(17) 0.5790(8) 0.1876(8) 0.049(7) Uiso 1 1 d . .
N15 N 0.4628(18) 0.5723(9) 0.3239(9) 0.072(8) Uiso 1 1 d . .
C43 C 1.3575(15) 0.6810(8) 0.1299(8) 0.040(6) Uiso 1 1 d . .
H43A H 1.367041 0.682208 0.154705 0.048 Uiso 1 1 calc R U
C47 C 1.3964(11) 0.7637(6) -0.0582(7) 0.056(8) Uiso 1 1 d D .
H47A H 1.434723 0.759855 -0.042145 0.068 Uiso 1 1 calc R U
C6 C 0.3424(15) 0.7726(8) 0.1489(8) 0.043(6) Uiso 1 1 d . .
H6A H 0.349307 0.764029 0.125242 0.052 Uiso 1 1 calc R U
C7 C 0.7226(12) 0.6165(6) 0.2208(8) 0.045(7) Uiso 1 1 d D .
C52 C 1.1058(19) 0.7041(9) 0.1667(9) 0.059(8) Uiso 1 1 d . .
H52A H 1.056710 0.700710 0.161776 0.071 Uiso 1 1 calc R U
C53 C 1.2280(13) 0.4286(6) 0.1754(6) 0.028(5) Uiso 1 1 d . .
H53A H 1.276773 0.434534 0.172331 0.033 Uiso 1 1 calc R U
C56 C 0.7822(15) 0.5895(8) 0.2115(7) 0.040(6) Uiso 1 1 d . .
C9 C 1.1424(15) 0.3805(8) 0.1792(7) 0.039(6) Uiso 1 1 d . .
H9A H 1.130563 0.355362 0.178525 0.046 Uiso 1 1 calc R U
C10 C 0.8342(15) 0.5270(7) 0.2092(7) 0.038(6) Uiso 1 1 d . .
N8 N 0.8648(15) 0.4631(7) 0.2108(7) 0.054(6) Uiso 1 1 d . .
C11 C 0.6002(15) 0.6311(5) 0.2352(9) 0.059(8) Uiso 1 1 d D .
H11A H 0.552698 0.622684 0.237590 0.071 Uiso 1 1 calc R U
C64 C 0.2868(14) 0.7804(7) 0.0232(7) 0.035(6) Uiso 1 1 d . .
H64A H 0.296791 0.758372 0.037190 0.052 Uiso 1 1 calc R U
H64B H 0.300995 0.776391 -0.001629 0.052 Uiso 1 1 calc R U
H64C H 0.313717 0.800960 0.033072 0.052 Uiso 1 1 calc R U
C13 C 1.1572(14) 0.6977(7) 0.1376(7) 0.039(6) Uiso 1 1 d . .
H13A H 1.141817 0.697670 0.113429 0.047 Uiso 1 1 calc R U
C68 C 0.7762(13) 0.5533(6) 0.2173(6) 0.027(5) Uiso 1 1 d . .
H68A H 0.733006 0.544262 0.227027 0.033 Uiso 1 1 calc R U
C69 C 1.1889(18) 0.7092(9) 0.2069(9) 0.056(8) Uiso 1 1 d . .
H69A H 1.202161 0.711645 0.231165 0.067 Uiso 1 1 calc R U
C71 C 0.8428(16) 0.6152(8) 0.2994(8) 0.044(7) Uiso 1 1 d . .
H71A H 0.851841 0.591057 0.291293 0.053 Uiso 1 1 calc R U
C14 C 1.1781(16) 0.4596(8) 0.1766(8) 0.047(7) Uiso 1 1 d . .
C15 C -0.2572(17) 0.8129(8) -0.1341(6) 0.054(8) Uiso 1 1 d D .
H15B H -0.213115 0.822347 -0.142186 0.065 Uiso 1 1 calc R U
C78 C 1.2441(16) 0.7000(8) 0.1822(8) 0.043(6) Uiso 1 1 d . .
H78A H 1.291808 0.699451 0.190372 0.052 Uiso 1 1 calc R U
C16 C 0.328(2) 0.4619(11) 0.2995(10) 0.067(9) Uiso 1 1 d . .
C17 C 0.4041(18) 0.4464(9) 0.3101(9) 0.054(7) Uiso 1 1 d . .
C85 C 1.1932(19) 0.4978(10) 0.1744(10) 0.060(8) Uiso 1 1 d . .
C87 C 1.2765(11) 0.7786(6) -0.0849(7) 0.053(7) Uiso 1 1 d D .
H87A H 1.228054 0.783516 -0.090238 0.063 Uiso 1 1 calc R U
C90 C -0.3318(12) 0.7895(8) -0.0865(7) 0.054(8) Uiso 1 1 d D .
H90A H -0.338213 0.782173 -0.062442 0.065 Uiso 1 1 calc R U
C93 C 0.828(2) 0.4912(11) 0.2187(12) 0.077(11) Uiso 1 1 d . .
H93A H 0.789249 0.486353 0.234066 0.092 Uiso 1 1 calc R U
C94 C 0.7407(13) 0.6521(5) 0.2320(7) 0.039(6) Uiso 1 1 d D .
H94A H 0.789063 0.659416 0.232516 0.047 Uiso 1 1 calc R U
C96 C 0.2053(18) 0.7891(9) 0.0249(9) 0.055(8) Uiso 1 1 d . .
C6Q C -0.1225(14) 0.7414(5) 0.1142(7) 0.043(6) Uiso 1 1 d D .
H6QA H -0.080473 0.741660 0.100183 0.052 Uiso 1 1 calc R U
C1Q C -0.1492(13) 0.7743(6) 0.1281(7) 0.044(6) Uiso 1 1 d D .
C8A C 1.546(2) 0.6966(11) 0.1115(11) 0.075(10) Uiso 1 1 d . .
H8AA H 1.523818 0.719509 0.119330 0.113 Uiso 1 1 calc R U
H8AB H 1.591127 0.693168 0.123669 0.113 Uiso 1 1 calc R U
H8AC H 1.553294 0.697346 0.085660 0.113 Uiso 1 1 calc R U
C2Q C -0.2132(13) 0.7779(8) 0.1473(7) 0.058(8) Uiso 1 1 d D .
H2QA H -0.232662 0.799917 0.156282 0.070 Uiso 1 1 calc R U
C5Q C -0.1574(14) 0.7083(7) 0.1208(8) 0.049(7) Uiso 1 1 d D .
H5QA H -0.136881 0.686115 0.112765 0.059 Uiso 1 1 calc R U
C13A C 0.1788(19) 0.8221(10) 0.0049(10) 0.063(9) Uiso 1 1 d . .
H13B H 0.202152 0.844053 0.014313 0.094 Uiso 1 1 calc R U
H13C H 0.189917 0.819537 -0.020468 0.094 Uiso 1 1 calc R U
H13D H 0.127286 0.824321 0.008040 0.094 Uiso 1 1 calc R U
C6A C 1.4980(18) 0.6661(9) 0.1202(9) 0.051(7) Uiso 1 1 d . .
C14A C 0.166(2) 0.7566(10) 0.0081(10) 0.063(9) Uiso 1 1 d . .
H14B H 0.180336 0.733977 0.019897 0.094 Uiso 1 1 calc R U
H14C H 0.114248 0.759982 0.011145 0.094 Uiso 1 1 calc R U
H14D H 0.176879 0.755198 -0.017363 0.094 Uiso 1 1 calc R U
C5A C 0.957(2) 0.6323(10) 0.1548(10) 0.070(10) Uiso 1 1 d . .
H5AA H 0.913205 0.631266 0.140815 0.105 Uiso 1 1 calc R U
H5AB H 0.950840 0.649021 0.174932 0.105 Uiso 1 1 calc R U
H5AC H 0.996144 0.640942 0.139680 0.105 Uiso 1 1 calc R U
C6AA C 1.040(2) 0.5918(12) 0.1906(12) 0.084(12) Uiso 1 1 d . .
H6AA H 1.047833 0.566555 0.198513 0.126 Uiso 1 1 calc R U
H6AB H 1.081105 0.599630 0.176196 0.126 Uiso 1 1 calc R U
H6AC H 1.035801 0.607709 0.211449 0.126 Uiso 1 1 calc R U
C10A C 0.031(3) 0.8571(13) -0.0549(14) 0.099(14) Uiso 1 1 d . .
H10D H -0.004273 0.874951 -0.063024 0.148 Uiso 1 1 calc R U
H10E H 0.032138 0.856758 -0.028793 0.148 Uiso 1 1 calc R U
H10F H 0.077945 0.863764 -0.064101 0.148 Uiso 1 1 calc R U
C7A C 1.497(2) 0.6590(12) 0.1639(11) 0.077(11) Uiso 1 1 d . .
H7AA H 1.470405 0.678490 0.175618 0.115 Uiso 1 1 calc R U
H7AB H 1.475143 0.635417 0.169006 0.115 Uiso 1 1 calc R U
H7AC H 1.546344 0.658997 0.172863 0.115 Uiso 1 1 calc R U
C3A C 1.282(2) 0.5018(13) 0.1737(13) 0.087(12) Uiso 1 1 d . .
H3AA H 1.294764 0.527649 0.172168 0.130 Uiso 1 1 calc R U
H3AB H 1.301792 0.491284 0.195534 0.130 Uiso 1 1 calc R U
H3AC H 1.300872 0.488796 0.152927 0.130 Uiso 1 1 calc R U
C4A C 0.9750(18) 0.5938(9) 0.1690(9) 0.055(8) Uiso 1 1 d . .
C1A C 1.175(2) 0.5198(12) 0.2061(12) 0.081(12) Uiso 1 1 d . .
H1AA H 1.187550 0.545401 0.201731 0.122 Uiso 1 1 calc R U
H1AB H 1.123990 0.517919 0.210877 0.122 Uiso 1 1 calc R U
H1AC H 1.201727 0.510791 0.226767 0.122 Uiso 1 1 calc R U
C3Q C -0.243(2) 0.7427(8) 0.1506(10) 0.080(11) Uiso 1 1 d D .
H3QA H -0.286973 0.742774 0.163239 0.096 Uiso 1 1 calc R U
C7Q C 0.684(3) 0.4649(14) 0.3062(13) 0.096(14) Uiso 1 1 d . .
H7QA H 0.632844 0.467136 0.303232 0.143 Uiso 1 1 calc R U
H7QB H 0.708223 0.472849 0.284240 0.143 Uiso 1 1 calc R U
H7QC H 0.696740 0.439456 0.311133 0.143 Uiso 1 1 calc R U
C9Q C 0.787(3) 0.4824(15) 0.3379(15) 0.105(16) Uiso 1 1 d . .
H9QA H 0.804224 0.497472 0.357625 0.158 Uiso 1 1 calc R U
H9QB H 0.798524 0.456723 0.342548 0.158 Uiso 1 1 calc R U
H9QC H 0.810008 0.490116 0.315656 0.158 Uiso 1 1 calc R U
C4Q C -0.2227(17) 0.7075(10) 0.1393(11) 0.095(14) Uiso 1 1 d D .
H4QA H -0.249450 0.685988 0.143658 0.114 Uiso 1 1 calc R U
C11A C 0.006(3) 0.8195(13) -0.1130(12) 0.091(13) Uiso 1 1 d . .
H11B H -0.020725 0.841133 -0.120410 0.137 Uiso 1 1 calc R U
H11C H 0.054424 0.820797 -0.122765 0.137 Uiso 1 1 calc R U
H11D H -0.017554 0.797525 -0.121986 0.137 Uiso 1 1 calc R U
C2A C 1.163(2) 0.5136(12) 0.1333(11) 0.077(11) Uiso 1 1 d . .
H2AA H 1.172768 0.539814 0.131239 0.116 Uiso 1 1 calc R U
H2AB H 1.187321 0.500547 0.114051 0.116 Uiso 1 1 calc R U
H2AC H 1.111551 0.509486 0.131391 0.116 Uiso 1 1 calc R U
C12A C 0.050(3) 0.7856(13) -0.0623(13) 0.099(14) Uiso 1 1 d . .
H12B H 0.026842 0.764694 -0.073764 0.149 Uiso 1 1 calc R U
H12C H 0.098205 0.788387 -0.071774 0.149 Uiso 1 1 calc R U
H12D H 0.052398 0.781381 -0.036465 0.149 Uiso 1 1 calc R U
C1W C 0.409(3) 0.4065(12) 0.3145(12) 0.084(11) Uiso 1 1 d . .
C5W C 1.8387(15) 0.7093(11) -0.0973(11) 0.107(16) Uiso 1 1 d D .
H5WA H 1.853894 0.708605 -0.073199 0.128 Uiso 1 1 calc R U
C1E C -0.150(3) 0.8377(14) 0.0947(7) 0.222(11) Uiso 1 1 d D U
H1EA H -0.198353 0.826462 0.098224 0.266 Uiso 1 1 calc R U
C2W C 1.697(2) 0.7019(16) 0.0308(16) 0.108(16) Uiso 1 1 d D .
C3W C 1.690(2) 0.6663(12) 0.0466(13) 0.089(13) Uiso 1 1 d D .
H3WA H 1.706286 0.647768 0.029690 0.134 Uiso 1 1 calc R U
H3WB H 1.718394 0.665082 0.068398 0.134 Uiso 1 1 calc R U
H3WC H 1.639736 0.661872 0.052431 0.134 Uiso 1 1 calc R U
C4W C 1.683(2) 0.7384(11) 0.0407(12) 0.082(12) Uiso 1 1 d D .
H4WA H 1.696695 0.754697 0.021047 0.122 Uiso 1 1 calc R U
H4WB H 1.632649 0.741381 0.045948 0.122 Uiso 1 1 calc R U
H4WC H 1.711308 0.744591 0.061915 0.122 Uiso 1 1 calc R U
C2R C 0.880(4) 0.398(3) 0.1926(16) 0.244(14) Uiso 1 1 d D U
H2RA H 0.882407 0.372311 0.201954 0.293 Uiso 1 1 calc R U
C1R C 0.842(2) 0.4226(10) 0.2193(10) 0.063(9) Uiso 1 1 d . .
H1RA H 0.789665 0.419808 0.216690 0.076 Uiso 1 1 calc R U
C3R C -0.3128(12) 0.8065(8) -0.1585(10) 0.118(18) Uiso 1 1 d D .
H3RA H -0.305403 0.811996 -0.182964 0.142 Uiso 1 1 calc R U
C2T C 1.333(3) 0.6299(17) -0.0502(14) 0.12(2) Uiso 1 1 d D .
C3T C 1.284(3) 0.6205(19) -0.0772(14) 0.14(2) Uiso 1 1 d D .
H3TA H 1.253588 0.638579 -0.087280 0.168 Uiso 1 1 calc R U
C5T C 1.681(2) 0.6977(10) -0.0094(10) 0.062(9) Uiso 1 1 d . .
C4T C 1.381(3) 0.6073(16) -0.0322(17) 0.155(17) Uiso 1 1 d D U
H4TA H 1.415065 0.614979 -0.014846 0.186 Uiso 1 1 calc R U
C5S C 0.3945(18) 0.5883(9) 0.3347(9) 0.057(8) Uiso 1 1 d . .
H5SA H 0.392921 0.614070 0.325867 0.068 Uiso 1 1 calc R U
C12T C 1.3141(15) 0.8091(5) -0.0799(9) 0.074(10) Uiso 1 1 d D .
H12E H 1.298372 0.833296 -0.084413 0.088 Uiso 1 1 calc R U
C14S C 0.3174(19) 0.4996(9) 0.2989(9) 0.055(8) Uiso 1 1 d . .
H14E H 0.269350 0.507394 0.297684 0.066 Uiso 1 1 calc R U
C1S C -0.167(2) 0.8772(11) 0.1044(18) 0.222(11) Uiso 1 1 d D U
C8S C 0.376(2) 0.5884(11) 0.3773(12) 0.086(12) Uiso 1 1 d D .
C7S C 0.405(3) 0.6203(12) 0.3929(11) 0.106(15) Uiso 1 1 d D .
H7SA H 0.426442 0.638487 0.378604 0.127 Uiso 1 1 calc R U
C7T C 1.329(3) 0.5600(19) -0.0735(15) 0.13(2) Uiso 1 1 d D .
H7TA H 1.334204 0.535950 -0.082666 0.156 Uiso 1 1 calc R U
C10S C 0.541(3) 0.3940(14) 0.2974(12) 0.122(19) Uiso 1 1 d D .
H10G H 0.524176 0.380561 0.276557 0.183 Uiso 1 1 calc R U
H10H H 0.543881 0.420096 0.291748 0.183 Uiso 1 1 calc R U
H10I H 0.588950 0.385191 0.303858 0.183 Uiso 1 1 calc R U
C4S C -0.116(2) 0.9005(16) 0.1204(16) 0.222(11) Uiso 1 1 d D U
H4SA H -0.072344 0.890476 0.128587 0.267 Uiso 1 1 calc R U
C8T C 1.372(3) 0.5713(18) -0.0444(16) 0.156(17) Uiso 1 1 d D U
H8TA H 1.396058 0.552627 -0.031711 0.187 Uiso 1 1 calc R U
C6S C 0.342(3) 0.5603(16) 0.3963(19) 0.19(4) Uiso 1 1 d D .
H6SA H 0.323380 0.539448 0.384589 0.229 Uiso 1 1 calc R U
C6T C 1.280(4) 0.5841(17) -0.0890(19) 0.22(4) Uiso 1 1 d D .
H6TA H 1.246644 0.576374 -0.106399 0.259 Uiso 1 1 calc R U
C57 C -0.3868(14) 0.7849(8) -0.1115(5) 0.051(7) Uiso 1 1 d D .
H57A H -0.431617 0.776444 -0.103274 0.061 Uiso 1 1 calc R U
N3 N -0.3786(11) 0.7921(6) -0.1478(5) 0.036(5) Uiso 1 1 d D .
C6F C 1.888(2) 0.7169(8) -0.1244(6) 0.086(12) Uiso 1 1 d D .
H6FA H 1.936524 0.718076 -0.117292 0.103 Uiso 1 1 calc R U
C6WA C 1.8020(12) 0.7202(11) -0.1682(10) 0.085(12) Uiso 1 1 d D .
H6WA H 1.785676 0.720506 -0.192167 0.102 Uiso 1 1 calc R U
N10 N 1.8747(11) 0.7231(6) -0.1606(6) 0.041(5) Uiso 1 1 d D .
C7F C 1.754(2) 0.7167(11) -0.1399(8) 0.087(13) Uiso 1 1 d D .
H7FA H 1.706484 0.724869 -0.144351 0.105 Uiso 1 1 calc R U
C10F C 0.3648(19) 0.5699(9) 0.2466(8) 0.067(9) Uiso 1 1 d D .
H10J H 0.404594 0.554347 0.250030 0.081 Uiso 1 1 calc R U
C12F C 0.399(3) 0.6244(13) 0.4302(11) 0.106(15) Uiso 1 1 d D .
H12F H 0.417207 0.645564 0.441873 0.127 Uiso 1 1 calc R U
C9F C 0.321(2) 0.5778(12) 0.2761(11) 0.098(14) Uiso 1 1 d D .
C15F C 0.262(3) 0.6014(14) 0.2725(15) 0.13(2) Uiso 1 1 d D .
H15C H 0.234402 0.607421 0.292779 0.157 Uiso 1 1 calc R U
C11F C 0.352(2) 0.5840(10) 0.2122(9) 0.086(12) Uiso 1 1 d D .
H11E H 0.381587 0.579150 0.192174 0.103 Uiso 1 1 calc R U
C18F C 0.337(3) 0.5651(13) 0.3129(13) 0.090(13) Uiso 1 1 d . .
H18A H 0.291991 0.563687 0.326933 0.108 Uiso 1 1 calc R U
C13F C 0.367(3) 0.5960(14) 0.4495(17) 0.13(2) Uiso 1 1 d D .
H13E H 0.364930 0.598014 0.474736 0.152 Uiso 1 1 calc R U
C17F C 0.291(2) 0.6060(12) 0.2110(14) 0.106(16) Uiso 1 1 d D .
H17B H 0.278913 0.615289 0.188138 0.128 Uiso 1 1 calc R U
C16F C 0.245(3) 0.6160(16) 0.2389(13) 0.13(2) Uiso 1 1 d D .
H16A H 0.205509 0.631576 0.235396 0.155 Uiso 1 1 calc R U
C3G C 0.928(2) 0.4220(11) 0.2780(11) 0.084(12) Uiso 1 1 d D .
H3GA H 0.958236 0.438279 0.265789 0.101 Uiso 1 1 calc R U
C1G C 0.865(2) 0.4138(11) 0.2589(11) 0.088(13) Uiso 1 1 d D .
C2G C 0.823(3) 0.3936(10) 0.2826(10) 0.111(17) Uiso 1 1 d D .
H2GA H 0.777437 0.386252 0.273883 0.133 Uiso 1 1 calc R U
C8G C 0.850(3) 0.398(2) 0.1576(15) 0.244(14) Uiso 1 1 d D U
C5G C 0.904(2) 0.3939(11) 0.3336(12) 0.090(13) Uiso 1 1 d D .
H5GA H 0.912517 0.389830 0.358230 0.108 Uiso 1 1 calc R U
C4G C 0.839(2) 0.3829(11) 0.3178(10) 0.079(11) Uiso 1 1 d D .
H4GA H 0.806602 0.368313 0.330848 0.095 Uiso 1 1 calc R U
C6G C 0.954(3) 0.4111(16) 0.3116(11) 0.15(2) Uiso 1 1 d D .
H6GA H 1.001940 0.414955 0.318671 0.181 Uiso 1 1 calc R U
C3EA C 1.2713(16) 0.3618(8) 0.1822(8) 0.044(6) Uiso 1 1 d . .
C5B C 1.2632(14) 0.3267(7) 0.1699(7) 0.035(6) Uiso 1 1 d . .
H5BA H 1.218768 0.320464 0.159499 0.042 Uiso 1 1 calc R U
C2EA C 1.3402(16) 0.3746(9) 0.1961(8) 0.047(7) Uiso 1 1 d . .
H2EA H 1.349599 0.399512 0.201116 0.056 Uiso 1 1 calc R U
C40A C 1.3176(12) 0.2982(7) 0.1715(6) 0.028(5) Uiso 1 1 d . .
H40A H 1.310602 0.274474 0.162029 0.034 Uiso 1 1 calc R U
N6 N 1.3797(9) 0.3088(5) 0.1879(5) 0.022(4) Uiso 1 1 d . .
C8B C 1.3900(14) 0.3474(7) 0.2013(7) 0.035(6) Uiso 1 1 d . .
H8BA H 1.432438 0.353168 0.213724 0.042 Uiso 1 1 calc R U
C61A C 0.3522(18) 0.3854(10) 0.3050(9) 0.056(8) Uiso 1 1 d . .
H61A H 0.357623 0.359684 0.306903 0.067 Uiso 1 1 calc R U
C3B C 0.2864(16) 0.3987(8) 0.2925(8) 0.044(7) Uiso 1 1 d . .
C11B C 0.2305(11) 0.3702(6) 0.2805(7) 0.039(6) Uiso 1 1 d D .
C12B C 0.2783(19) 0.4347(9) 0.2926(9) 0.056(8) Uiso 1 1 d . .
H12G H 0.231824 0.443202 0.287193 0.067 Uiso 1 1 calc R U
C17A C 0.2479(11) 0.3351(5) 0.2679(6) 0.031(5) Uiso 1 1 d D .
H17C H 0.296284 0.328394 0.264880 0.037 Uiso 1 1 calc R U
C60A C 0.1583(10) 0.3807(6) 0.2795(6) 0.038(6) Uiso 1 1 d D .
H60A H 0.145043 0.404900 0.285792 0.046 Uiso 1 1 calc R U
C16A C 0.1934(10) 0.3100(6) 0.2598(6) 0.036(6) Uiso 1 1 d D .
H16B H 0.206404 0.285494 0.254847 0.043 Uiso 1 1 calc R U
N14 N 0.1206(12) 0.3192(6) 0.2586(7) 0.069(8) Uiso 1 1 d D .
C86A C 0.1058(14) 0.3554(6) 0.2691(6) 0.051(7) Uiso 1 1 d D .
H86A H 0.057666 0.363134 0.269191 0.062 Uiso 1 1 calc R U
C11T C 1.3807(16) 0.7989(6) -0.0669(12) 0.111(17) Uiso 1 1 d D .
H11F H 1.416175 0.817102 -0.064063 0.133 Uiso 1 1 calc R U
C1H C 0.338(3) 0.5646(18) 0.434(2) 0.19(3) Uiso 1 1 d D .
H1HA H 0.314933 0.546605 0.447786 0.222 Uiso 1 1 calc R U
C8H C 0.994(2) 0.5712(12) 0.1350(12) 0.084(12) Uiso 1 1 d . .
H8HA H 0.952646 0.571060 0.118772 0.127 Uiso 1 1 calc R U
H8HB H 1.034456 0.582292 0.122898 0.127 Uiso 1 1 calc R U
H8HC H 1.005262 0.546134 0.141826 0.127 Uiso 1 1 calc R U
C3H C 0.474(3) 0.3477(12) 0.3352(14) 0.124(19) Uiso 1 1 d D .
H3HA H 0.441618 0.345335 0.355467 0.186 Uiso 1 1 calc R U
H3HB H 0.452211 0.337212 0.313871 0.186 Uiso 1 1 calc R U
H3HC H 0.518518 0.334629 0.340496 0.186 Uiso 1 1 calc R U
C6H C 1.537(4) 0.6373(19) 0.107(2) 0.16(3) Uiso 1 1 d . .
H6HA H 1.510841 0.614522 0.111558 0.237 Uiso 1 1 calc R U
H6HB H 1.544894 0.640484 0.081794 0.237 Uiso 1 1 calc R U
H6HC H 1.582727 0.636307 0.119803 0.237 Uiso 1 1 calc R U
C4H C 0.514(4) 0.4083(17) 0.3626(13) 0.21(4) Uiso 1 1 d D .
H4HA H 0.479433 0.403528 0.381684 0.314 Uiso 1 1 calc R U
H4HB H 0.560852 0.399621 0.369895 0.314 Uiso 1 1 calc R U
H4HC H 0.515783 0.434526 0.357784 0.314 Uiso 1 1 calc R U
C5H C 1.774(3) 0.7025(14) 0.023(3) 0.25(5) Uiso 1 1 d D .
H5HA H 1.789309 0.678078 0.015485 0.379 Uiso 1 1 calc R U
H5HB H 1.782964 0.719824 0.003372 0.379 Uiso 1 1 calc R U
H5HC H 1.800253 0.710034 0.044050 0.379 Uiso 1 1 calc R U
C1X C -0.235(2) 0.8929(11) 0.0968(19) 0.222(11) Uiso 1 1 d D U
H1XA H -0.275143 0.877588 0.092930 0.267 Uiso 1 1 calc R U
C2X C -0.128(3) 0.9377(15) 0.1243(17) 0.222(11) Uiso 1 1 d D U
H2XA H -0.093371 0.952620 0.135199 0.267 Uiso 1 1 calc R U
C3X C 0.756(3) 0.396(2) 0.116(2) 0.29(3) Uiso 1 1 d D U
H3XA H 0.706114 0.394739 0.112613 0.352 Uiso 1 1 calc R U
C4X C 0.795(4) 0.398(2) 0.0841(16) 0.29(3) Uiso 1 1 d D U
H4XA H 0.774598 0.398336 0.060964 0.352 Uiso 1 1 calc R U
C5X C 0.870(4) 0.401(2) 0.0911(16) 0.244(14) Uiso 1 1 d D U
H5XA H 0.903810 0.402248 0.072446 0.293 Uiso 1 1 calc R U
C6X C 0.889(2) 0.4002(18) 0.1266(17) 0.244(14) Uiso 1 1 d D U
H6XA H 0.939295 0.401657 0.130355 0.293 Uiso 1 1 calc R U
C9X C 0.775(3) 0.396(2) 0.1531(18) 0.244(14) Uiso 1 1 d D U
H9XA H 0.741403 0.393847 0.172160 0.293 Uiso 1 1 calc R U

loop_
_atom_site_aniso_label
_atom_site_aniso_U_11
_atom_site_aniso_U_22
_atom_site_aniso_U_33
_atom_site_aniso_U_23
_atom_site_aniso_U_13
_atom_site_aniso_U_12
I1 0.0194(7) 0.0652(10) 0.0229(6) -0.0069(7) -0.0057(6) 0.0046(7)
I2 0.0258(7) 0.0574(9) 0.0254(7) -0.0066(7) -0.0066(6) -0.0027(7)
I3 0.0265(8) 0.0576(10) 0.0350(7) -0.0086(7) -0.0016(7) 0.0050(8)
I7 0.0114(7) 0.0721(12) 0.0503(9) -0.0168(9) 0.0030(6) 0.0024(7)
I5 0.0176(7) 0.0633(11) 0.0562(10) -0.0084(9) 0.0028(7) 0.0069(8)
I6 0.0229(8) 0.0561(10) 0.0560(10) -0.0111(8) 0.0028(7) -0.0030(8)
I4 0.0192(7) 0.0660(10) 0.0338(7) 0.0088(7) 0.0000(6) -0.0013(7)
I8 0.0278(8) 0.0635(11) 0.0557(10) -0.0175(9) -0.0074(8) 0.0010(8)
Cu3 0.0173(16) 0.062(2) 0.0163(14) -0.0110(15) 0.0023(12) -0.0061(15)
Cu1 0.0213(17) 0.060(2) 0.0307(18) 0.0028(17) -0.0094(14) 0.0008(17)
Cu7 0.0110(16) 0.077(3) 0.040(2) -0.012(2) -0.0025(14) -0.0043(17)
Cu2 0.0259(18) 0.056(2) 0.0275(17) -0.0058(17) -0.0009(14) 0.0059(17)
Cu4 0.0152(16) 0.054(2) 0.0364(19) -0.0058(17) -0.0130(14) -0.0028(15)
Cu6 0.0189(18) 0.070(3) 0.053(2) -0.026(2) -0.0021(16) 0.0094(18)
Cu8 0.0294(19) 0.041(2) 0.060(2) -0.0074(19) -0.0061(18) 0.0017(17)
Ni1 0.0106(19) 0.127(5) 0.0222(19) 0.009(3) -0.0004(16) 0.010(2)
Ni2 0.015(2) 0.056(3) 0.060(3) 0.001(2) 0.006(2) 0.0059(19)
Ni4 0.023(2) 0.035(2) 0.090(4) 0.007(2) -0.004(2) 0.0012(19)

loop_
_atom_type_symbol
_atom_type_description
_atom_type_scat_dispersion_real
_atom_type_scat_dispersion_imag
_atom_type_scat_source
C C 0.0181 0.0091 'International Tables Vol C Tables 4.2.6.8 and 6.1.1.4'
H H 0.0000 0.0000 'International Tables Vol C Tables 4.2.6.8 and 6.1.1.4'
N N 0.0311 0.0180 'International Tables Vol C Tables 4.2.6.8 and 6.1.1.4'
O O 0.0492 0.0322 'International Tables Vol C Tables 4.2.6.8 and 6.1.1.4'
Cu Cu -1.9646 0.5888 'International Tables Vol C Tables 4.2.6.8 and 6.1.1.4'
I I -0.3257 6.8362 'International Tables Vol C Tables 4.2.6.8 and 6.1.1.4'
Ni Ni -3.0029 0.5091 'International Tables Vol C Tables 4.2.6.8 and 6.1.1.4'

loop_
_geom_angle_atom_site_label_1
_geom_angle_atom_site_label_2
_geom_angle_atom_site_label_3
_geom_angle
_geom_angle_site_symmetry_1
_geom_angle_site_symmetry_3
C2X C1V C2V 118.5(10) . .
C1X C2V C1V 119.7(12) . .
C10S C10H C4H 112.9(13) . .
C10S C10H C3H 112.6(13) . .
C4H C10H C3H 113.1(13) . .
C10S C10H C1W 105(3) . .
C4H C10H C1W 108(4) . .
C3H C10H C1W 104(3) . .
C7Q C2F C9Q 108(4) . .
C7Q C2F C3F 111(4) . .
C9Q C2F C3F 106(4) . .
C7Q C2F C111 110(3) . .
C9Q C2F C111 112(3) . .
C3F C2F C111 110(3) . .
C94 C1F N5 123(2) . .
Cu4 I1 Cu3 59.37(11) . .
Cu4 I1 Cu2 58.43(12) . .
Cu3 I1 Cu2 59.16(10) . .
Cu2 I2 Cu3 60.40(11) . .
Cu2 I2 Cu1 58.02(12) . .
Cu3 I2 Cu1 57.91(11) . .
Cu4 I3 Cu1 57.78(11) . .
Cu4 I3 Cu3 57.58(11) . .
Cu1 I3 Cu3 58.08(11) . .
Cu7 I7 Cu5 57.66(13) . .
Cu7 I7 Cu8 57.93(12) . .
Cu5 I7 Cu8 57.97(12) . .
Cu5 I5 Cu6 58.56(12) . .
Cu5 I5 Cu7 57.30(11) . .
Cu6 I5 Cu7 59.21(12) . .
Cu8 I6 Cu7 59.57(12) . .
Cu8 I6 Cu6 59.12(12) . .
Cu7 I6 Cu6 58.54(13) . .
Cu1 I4 Cu2 58.81(12) . .
Cu1 I4 Cu4 56.78(10) . .
Cu2 I4 Cu4 57.06(11) . .
Cu6 I8 Cu8 60.99(12) . .
Cu6 I8 Cu5 58.53(13) . .
Cu8 I8 Cu5 57.89(12) . .
N3 Cu3 Cu4 143.8(6) 2_565 .
N3 Cu3 Cu1 144.4(6) 2_565 .
Cu4 Cu3 Cu1 58.43(13) . .
N3 Cu3 I2 106.2(6) 2_565 .
Cu4 Cu3 I2 109.98(14) . .
Cu1 Cu3 I2 63.51(11) . .
N3 Cu3 Cu2 147.4(6) 2_565 .
Cu4 Cu3 Cu2 59.31(13) . .
Cu1 Cu3 Cu2 59.57(13) . .
I2 Cu3 Cu2 59.39(11) . .
N3 Cu3 I1 106.2(6) 2_565 .
Cu4 Cu3 I1 59.46(11) . .
Cu1 Cu3 I1 109.14(14) . .
I2 Cu3 I1 112.81(13) . .
Cu2 Cu3 I1 61.66(11) . .
N3 Cu3 I3 104.6(6) 2_565 .
Cu4 Cu3 I3 58.84(12) . .
Cu1 Cu3 I3 58.72(12) . .
I2 Cu3 I3 115.83(13) . .
Cu2 Cu3 I3 107.94(15) . .
I1 Cu3 I3 110.32(13) . .
N4 Cu1 Cu4 152.6(6) . .
N4 Cu1 Cu2 142.3(6) . .
Cu4 Cu1 Cu2 60.31(14) . .
N4 Cu1 Cu3 137.2(6) . .
Cu4 Cu1 Cu3 60.34(13) . .
Cu2 Cu1 Cu3 60.68(13) . .
N4 Cu1 I4 108.9(6) . .
Cu4 Cu1 I4 63.69(12) . .
Cu2 Cu1 I4 62.08(12) . .
Cu3 Cu1 I4 113.48(14) . .
N4 Cu1 I3 104.5(5) . .
Cu4 Cu1 I3 61.02(12) . .
Cu2 Cu1 I3 112.48(15) . .
Cu3 Cu1 I3 63.21(12) . .
I4 Cu1 I3 114.63(14) . .
N4 Cu1 I2 99.7(5) . .
Cu4 Cu1 I2 107.54(16) . .
Cu2 Cu1 I2 58.10(12) . .
Cu3 Cu1 I2 58.58(11) . .
I4 Cu1 I2 112.08(15) . .
I3 Cu1 I2 115.44(14) . .
N10 Cu7 Cu5 142.0(7) 2_865 .
N10 Cu7 Cu8 149.4(7) 2_865 .
Cu5 Cu7 Cu8 60.69(14) . .
N10 Cu7 I6 107.0(6) 2_865 .
Cu5 Cu7 I6 110.82(16) . .
Cu8 Cu7 I6 59.14(13) . .
N10 Cu7 I7 106.3(6) 2_865 .
Cu5 Cu7 I7 61.51(12) . .
Cu8 Cu7 I7 62.29(13) . .
I6 Cu7 I7 112.45(16) . .
N10 Cu7 Cu6 141.7(6) 2_865 .
Cu5 Cu7 Cu6 59.46(15) . .
Cu8 Cu7 Cu6 60.72(15) . .
I6 Cu7 Cu6 63.46(14) . .
I7 Cu7 Cu6 111.60(15) . .
N10 Cu7 I5 100.6(7) 2_865 .
Cu5 Cu7 I5 59.71(13) . .
Cu8 Cu7 I5 110.07(16) . .
I6 Cu7 I5 116.27(15) . .
I7 Cu7 I5 112.86(16) . .
Cu6 Cu7 I5 59.50(14) . .
N5 Cu2 Cu4 136.7(5) . .
N5 Cu2 Cu1 144.5(6) . .
Cu4 Cu2 Cu1 58.53(13) . .
N5 Cu2 I2 112.4(5) . .
Cu4 Cu2 I2 110.79(15) . .
Cu1 Cu2 I2 63.88(12) . .
N5 Cu2 Cu3 152.4(6) . .
Cu4 Cu2 Cu3 59.45(14) . .
Cu1 Cu2 Cu3 59.75(14) . .
I2 Cu2 Cu3 60.21(11) . .
N5 Cu2 I4 97.1(5) . .
Cu4 Cu2 I4 62.00(13) . .
Cu1 Cu2 I4 59.11(12) . .
I2 Cu2 I4 114.47(14) . .
Cu3 Cu2 I4 110.21(16) . .
N5 Cu2 I1 106.5(6) . .
Cu4 Cu2 I1 58.65(11) . .
Cu1 Cu2 I1 107.30(15) . .
I2 Cu2 I1 111.39(13) . .
Cu3 Cu2 I1 59.18(10) . .
I4 Cu2 I1 113.93(14) . .
N6 Cu4 Cu1 139.0(5) 4_755 .
N6 Cu4 Cu2 142.6(5) 4_755 .
Cu1 Cu4 Cu2 61.15(14) . .
N6 Cu4 Cu3 149.7(5) 4_755 .
Cu1 Cu4 Cu3 61.23(13) . .
Cu2 Cu4 Cu3 61.24(14) . .
N6 Cu4 I1 108.0(5) 4_755 .
Cu1 Cu4 I1 112.92(17) . .
Cu2 Cu4 I1 62.92(12) . .
Cu3 Cu4 I1 61.17(12) . .
N6 Cu4 I3 103.3(5) 4_755 .
Cu1 Cu4 I3 61.21(12) . .
Cu2 Cu4 I3 113.34(15) . .
Cu3 Cu4 I3 63.57(12) . .
I1 Cu4 I3 115.78(14) . .
N6 Cu4 I4 99.4(5) 4_755 .
Cu1 Cu4 I4 59.53(12) . .
Cu2 Cu4 I4 60.93(12) . .
Cu3 Cu4 I4 110.79(14) . .
I1 Cu4 I4 116.70(15) . .
I3 Cu4 I4 111.35(13) . .
N9 Cu6 I8 115.1(6) . .
N9 Cu6 Cu5 151.7(6) . .
I8 Cu6 Cu5 63.69(13) . .
N9 Cu6 Cu8 147.3(6) . .
I8 Cu6 Cu8 61.28(12) . .
Cu5 Cu6 Cu8 59.58(15) . .
N9 Cu6 Cu7 133.9(6) . .
I8 Cu6 Cu7 110.78(15) . .
Cu5 Cu6 Cu7 58.45(14) . .
Cu8 Cu6 Cu7 58.53(14) . .
N9 Cu6 I5 100.9(6) . .
I8 Cu6 I5 115.50(18) . .
Cu5 Cu6 I5 60.03(14) . .
Cu8 Cu6 I5 109.74(17) . .
Cu7 Cu6 I5 61.29(14) . .
N9 Cu6 I6 101.1(6) . .
I8 Cu6 I6 110.03(15) . .
Cu5 Cu6 I6 105.62(16) . .
Cu8 Cu6 I6 56.67(12) . .
Cu7 Cu6 I6 58.00(13) . .
I5 Cu6 I6 113.04(15) . .
N14 Cu8 I6 108.7(6) 4_655 .
N14 Cu8 Cu7 148.8(7) 4_655 .
I6 Cu8 Cu7 61.29(13) . .
N14 Cu8 Cu5 140.1(6) 4_655 .
I6 Cu8 Cu5 111.20(17) . .
Cu7 Cu8 Cu5 58.99(15) . .
N14 Cu8 Cu6 145.2(8) 4_655 .
I6 Cu8 Cu6 64.21(14) . .
Cu7 Cu8 Cu6 60.75(15) . .
Cu5 Cu8 Cu6 58.94(15) . .
N14 Cu8 I8 101.4(7) 4_655 .
I6 Cu8 I8 113.44(16) . .
Cu7 Cu8 I8 109.67(17) . .
Cu5 Cu8 I8 62.17(13) . .
Cu6 Cu8 I8 57.73(12) . .
N14 Cu8 I7 104.5(8) 4_655 .
I6 Cu8 I7 112.13(15) . .
Cu7 Cu8 I7 59.78(12) . .
Cu5 Cu8 I7 60.10(13) . .
Cu6 Cu8 I7 109.60(17) . .
I8 Cu8 I7 115.46(16) . .
N13 Cu5 Cu7 152.2(6) . .
N13 Cu5 Cu6 140.9(6) . .
Cu7 Cu5 Cu6 62.09(15) . .
N13 Cu5 Cu8 137.3(6) . .
Cu7 Cu5 Cu8 60.32(15) . .
Cu6 Cu5 Cu8 61.48(16) . .
N13 Cu5 I5 109.8(6) . .
Cu7 Cu5 I5 62.99(14) . .
Cu6 Cu5 I5 61.41(13) . .
Cu8 Cu5 I5 112.44(17) . .
N13 Cu5 I7 105.0(6) . .
Cu7 Cu5 I7 60.83(12) . .
Cu6 Cu5 I7 113.22(17) . .
Cu8 Cu5 I7 61.93(13) . .
I5 Cu5 I7 115.05(15) . .
N13 Cu5 I8 98.7(6) . .
Cu7 Cu5 I8 108.93(17) . .
Cu6 Cu5 I8 57.77(12) . .
Cu8 Cu5 I8 59.94(13) . .
I5 Cu5 I8 111.62(15) . .
I7 Cu5 I8 115.12(15) . .
N11 Ni3 O6 98.9(11) . .
N11 Ni3 N12 85.4(11) . .
O6 Ni3 N12 175.7(10) . .
N11 Ni3 O5 177.7(11) . .
O6 Ni3 O5 81.1(9) . .
N12 Ni3 O5 94.6(10) . .
O2 Ni1 N2 93.9(10) . .
O2 Ni1 O1 87.4(9) . .
N2 Ni1 O1 178.4(11) . .
O2 Ni1 N1 179.0(11) . .
N2 Ni1 N1 85.9(11) . .
O1 Ni1 N1 92.8(10) . .
O4 Ni2 O3 85.6(9) . .
O4 Ni2 N8 170.9(11) . .
O3 Ni2 N8 95.1(11) . .
O4 Ni2 N7 93.4(12) . .
O3 Ni2 N7 175.1(12) . .
N8 Ni2 N7 86.7(13) . .
O8 Ni4 O7 86.7(12) . .
O8 Ni4 N15 178.8(15) . .
O7 Ni4 N15 94.0(12) . .
O8 Ni4 N16 90.6(16) . .
O7 Ni4 N16 166.1(14) . .
N15 Ni4 N16 89.0(16) . .
C104 N4 C211 119(3) . .
C104 N4 Cu1 119.8(19) . .
C211 N4 Cu1 121.3(19) . .
C73 O1 Ni1 124.3(15) . .
C63 N2 C1E 121(3) . .
C63 N2 Ni1 127(2) . .
C1E N2 Ni1 112(3) . .
C277 C23 C196 124(3) . .
C277 C23 C246 118(3) . .
C196 C23 C246 117(3) . .
C201 C30 C143 118(2) . .
C117 C33 C6A 126(3) . .
C117 C33 C43 106(2) . .
C6A C33 C43 128(2) . .
C58 N12 C261 122(2) . .
C58 N12 Ni3 127(2) . .
C261 N12 Ni3 110.1(18) . .
C51 C35 C75 130(3) . .
C51 C35 C79 119(3) . .
C75 C35 C79 111(2) . .
C43 C36 C59 129(2) . .
C43 C36 C46 113(2) . .
C59 C36 C46 117(2) . .
C72 C38 C39 123(2) . .
C156 C39 C38 128(2) . .
C156 C39 C73 119(2) . .
C38 C39 C73 113.4(19) . .
C14S N16 C18F 119(4) . .
C14S N16 Ni4 126(3) . .
C18F N16 Ni4 102(3) . .
C150 C46 C36 116(2) . .
C90 C50 C15 119(3) . .
C90 C50 C67 112.9(19) . .
C15 C50 C67 128(2) . .
O6 C51 C35 119(3) . .
O6 C51 C5T 116(3) . .
C35 C51 C5T 125(3) . .
C75 N11 C176 115(2) . .
C75 N11 Ni3 125(2) . .
C176 N11 Ni3 119(2) . .
C67 C54 C165 126(3) . .
N12 C58 C150 125(3) . .
C78 C59 C13 111(2) . .
C78 C59 C36 119(2) . .
C13 C59 C36 129(2) . .
C156 N1 C197 126(2) . .
C156 N1 Ni1 123(2) . .
C197 N1 Ni1 110.6(17) . .
C121 O4 Ni2 130.2(17) . .
C259 C62 C79 118(3) . .
C259 C62 C84 118(3) . .
C79 C62 C84 122(3) . .
N2 C63 C165 122(3) . .
C51 O6 Ni3 128(2) . .
C111 C65 C126 126(3) . .
C12A C9A C10A 124(5) . .
C12A C9A C11A 104(4) . .
C10A C9A C11A 108(4) . .
C12A C9A C134 114(4) . .
C10A C9A C134 104(4) . .
C11A C9A C134 100(3) . .
C54 C67 C103 119(3) . .
C54 C67 C50 130(3) . .
C103 C67 C50 111(2) . .
C117 O5 Ni3 121.6(19) . .
C38 C72 C235 123(2) . .
C38 C72 C142 117.4(18) . .
C235 C72 C142 119.7(19) . .
O1 C73 C182 111.3(17) . .
O1 C73 C39 125.1(18) . .
C182 C73 C39 122(2) . .
N11 C75 C35 119(2) . .
C9 C77 C121 130(3) . .
C9 C77 C105 115(2) . .
C121 C77 C105 116(2) . .
C62 C79 C35 121(3) . .
C5W C84 C7F 108(3) . .
C5W C84 C62 124(3) . .
C7F C84 C62 124(3) . .
C277 O7 Ni4 126.5(18) . .
C112 O2 Ni1 132.4(19) . .
C134 C103 C67 121(4) . .
N4 C104 C122 124(3) . .
N7 C105 C77 126(3) . .
C65 C111 C277 121(3) . .
C65 C111 C2F 121(3) . .
C277 C111 C2F 118(3) . .
O2 C112 C165 116(3) . .
O2 C112 C134 128(3) . .
C165 C112 C134 114(3) . .
C228 O3 Ni2 124.1(16) . .
O5 C117 C150 129(3) . .
O5 C117 C33 108(3) . .
C150 C117 C33 123(3) . .
O4 C121 C77 127(2) . .
O4 C121 C14 117(2) . .
C77 C121 C14 115(2) . .
C142 C122 C104 114(3) . .
C1 N13 C143 109(2) . .
C1 N13 Cu5 122.7(17) . .
C143 N13 Cu5 128.1(16) . .
C196 C126 C201 126(3) . .
C196 C126 C65 113(3) . .
C201 C126 C65 121(2) . .
C103 C134 C112 124(3) . .
C103 C134 C9A 129(3) . .
C112 C134 C9A 107(3) . .
C176 C139 C47 129(2) . .
C176 C139 C217 120(2) . .
C47 C139 C217 111.1(8) . .
C122 C142 C6 120(2) . .
C122 C142 C72 122(2) . .
C6 C142 C72 117(2) . .
C30 C143 N13 129(2) . .
C46 C150 C117 126(3) . .
C46 C150 C58 112(2) . .
C117 C150 C58 122(3) . .
C39 C156 N1 134(3) . .
C63 C165 C54 121(3) . .
C63 C165 C112 122(3) . .
C54 C165 C112 115(3) . .
C139 C176 N11 117(3) . .
C139 C176 C261 114(3) . .
N11 C176 C261 99(3) . .
C235 C182 C73 121(2) . .
C235 C182 C96 114.1(19) . .
C73 C182 C96 123.8(19) . .
C126 C196 C23 123(3) . .
N1 C197 C1E 111(3) . .
N1 C197 C1Q 106.8(18) . .
C1E C197 C1Q 111(3) . .
C30 C201 C71 115(2) . .
C30 C201 C126 120(2) . .
C71 C201 C126 124(2) . .
C6 C211 N4 120(3) . .
C87 C217 C139 114.4(8) . .
C10 C228 C4 124(3) . .
C10 C228 O3 122(2) . .
C4 C228 O3 112(2) . .
C182 C235 C72 115(2) . .
N15 C246 C23 128(3) . .
C62 C259 C5T 130(3) . .
C2T C261 N12 109(3) . .
C2T C261 C176 117(3) . .
N12 C261 C176 105(2) . .
O7 C277 C23 127(3) . .
O7 C277 C111 121(2) . .
C23 C277 C111 113(3) . .
C11 N5 C1F 114(2) . .
C11 N5 Cu2 126.2(15) . .
C1F N5 Cu2 119.4(14) . .
C69 N9 C52 115(3) . .
C69 N9 Cu6 123(2) . .
C52 N9 Cu6 122(2) . .
N13 C1 C71 125(2) . .
C53 C2 C9 123(3) . .
C53 C2 C3EA 124(3) . .
C9 C2 C3EA 113(2) . .
C17 O8 Ni4 135(3) . .
C105 N7 C2R 121(5) . .
C105 N7 Ni2 127(2) . .
C2R N7 Ni2 112(5) . .
C11 C31 C7 121(2) . .
C4 C34 C56 123(3) . .
C34 C4 C228 116(3) . .
C34 C4 C4A 121(3) . .
C228 C4 C4A 123(3) . .
C246 N15 C5S 121(3) . .
C246 N15 Ni4 125(3) . .
C5S N15 Ni4 113(2) . .
C36 C43 C33 134(3) . .
C11T C47 C139 125.6(11) . .
C211 C6 C142 118(3) . .
C31 C7 C94 117(2) . .
C31 C7 C56 123(2) . .
C94 C7 C56 119.2(19) . .
N9 C52 C13 124(3) . .
C2 C53 C14 127(3) . .
C68 C56 C34 117(3) . .
C68 C56 C7 122(2) . .
C34 C56 C7 121(2) . .
C77 C9 C2 113(3) . .
C228 C10 C93 122(3) . .
C228 C10 C68 117(2) . .
C93 C10 C68 121(3) . .
C93 N8 C1R 125(3) . .
C93 N8 Ni2 122(3) . .
C1R N8 Ni2 113(2) . .
C31 C11 N5 124(2) . .
C59 C13 C52 119(3) . .
C56 C68 C10 123(2) . .
N9 C69 C78 126(3) . .
C1 C71 C201 123(3) . .
C85 C14 C53 129(3) . .
C85 C14 C121 120(3) . .
C53 C14 C121 111(2) . .
C3R C15 C50 120(3) . .
C59 C78 C69 122(3) . .
C12B C16 C14S 127(4) . .
C12B C16 C17 113(3) . .
C14S C16 C17 120(3) . .
O8 C17 C1W 127(3) . .
O8 C17 C16 117(3) . .
C1W C17 C16 116(3) . .
C14 C85 C1A 116(3) . .
C14 C85 C3A 107(3) . .
C1A C85 C3A 101(3) . .
C14 C85 C2A 108(3) . .
C1A C85 C2A 117(3) . .
C3A C85 C2A 106(3) . .
C12T C87 C217 135.7(10) . .
C57 C90 C50 119(3) . .
N8 C93 C10 132(4) . .
C1F C94 C7 120(2) . .
C13A C96 C14A 105(3) . .
C13A C96 C64 118(3) . .
C14A C96 C64 108(3) . .
C13A C96 C182 109(3) . .
C14A C96 C182 108(3) . .
C64 C96 C182 109(2) . .
C5Q C6Q C1Q 121(2) . .
C6Q C1Q C2Q 125(3) . .
C6Q C1Q C197 122.1(19) . .
C2Q C1Q C197 112.8(19) . .
C1Q C2Q C3Q 108(3) . .
C6Q C5Q C4Q 121(3) . .
C6H C6A C8A 101(4) . .
C6H C6A C33 125(4) . .
C8A C6A C33 108(3) . .
C6H C6A C7A 103(4) . .
C8A C6A C7A 110(3) . .
C33 C6A C7A 110(3) . .
C6AA C4A C5A 115(3) . .
C6AA C4A C8H 104(3) . .
C5A C4A C8H 105(3) . .
C6AA C4A C4 116(3) . .
C5A C4A C4 106(3) . .
C8H C4A C4 111(3) . .
C4Q C3Q C2Q 134(4) . .
C5Q C4Q C3Q 112(3) . .
C61A C1W C17 119(4) . .
C61A C1W C10H 123(3) . .
C17 C1W C10H 118(4) . .
C6F C5W C84 121(4) . .
C197 C1E N2 106(2) . .
C197 C1E C1S 118(3) . .
N2 C1E C1S 127(4) . .
C4W C2W C3W 137(5) . .
C4W C2W C5H 102(3) . .
C3W C2W C5H 101(3) . .
C4W C2W C5T 108(4) . .
C3W C2W C5T 107(4) . .
C5H C2W C5T 90(6) . .
C8G C2R C1R 114(6) . .
C8G C2R N7 110(4) . .
C1R C2R N7 103(6) . .
C2R C1R N8 107(5) . .
C2R C1R C1G 112(4) . .
N8 C1R C1G 108(3) . .
N3 C3R C15 122(3) . .
C3T C2T C4T 129(6) . .
C3T C2T C261 110(5) . .
C4T C2T C261 122(5) . .
C6T C3T C2T 119(7) . .
C51 C5T C2W 121(3) . .
C51 C5T C259 106(3) . .
C2W C5T C259 133(3) . .
C8T C4T C2T 108(6) . .
N15 C5S C18F 104(3) . .
N15 C5S C8S 117(3) . .
C18F C5S C8S 111(3) . .
C87 C12T C11T 107.5(11) . .
N16 C14S C16 128(4) . .
C4S C1S C1X 116.7(9) . .
C4S C1S C1E 122.0(11) . .
C1X C1S C1E 121.2(11) . .
C7S C8S C6S 125(5) . .
C7S C8S C5S 109(4) . .
C6S C8S C5S 126(5) . .
C8S C7S C12F 118(5) . .
C6T C7T C8T 120(7) . .
C2X C4S C1S 121.3(10) . .
C4T C8T C7T 127(7) . .
C8S C6S C1H 116(7) . .
C7T C6T C3T 116(7) . .
N3 C57 C90 123(3) . .
C57 N3 C3R 117(3) . .
C57 N3 Cu3 126.4(17) . 2_564
C3R N3 Cu3 116.2(18) . 2_564
N10 C6F C5W 128(4) . .
N10 C6WA C7F 119(3) . .
C6F N10 C6WA 111(3) . .
C6F N10 Cu7 128(2) . 2_864
C6WA N10 Cu7 121(2) . 2_864
C6WA C7F C84 127(4) . .
C9F C10F C11F 123(4) . .
C13F C12F C7S 117(5) . .
C10F C9F C15F 121(5) . .
C10F C9F C18F 123(4) . .
C15F C9F C18F 116(4) . .
C16F C15F C9F 120(6) . .
C17F C11F C10F 112(4) . .
C9F C18F C5S 116(4) . .
C9F C18F N16 94(3) . .
C5S C18F N16 117(4) . .
C1H C13F C12F 124(7) . .
C11F C17F C16F 129(5) . .
C15F C16F C17F 115(6) . .
C1G C3G C6G 134(5) . .
C2G C1G C3G 105(4) . .
C2G C1G C1R 123(3) . .
C3G C1G C1R 131(4) . .
C1G C2G C4G 128(5) . .
C6X C8G C2R 123.8(10) . .
C6X C8G C9X 115.9(8) . .
C2R C8G C9X 120.3(10) . .
C4G C5G C6G 117(5) . .
C5G C4G C2G 120(4) . .
C5G C6G C3G 114(5) . .
C5B C3EA C2EA 121(3) . .
C5B C3EA C2 125(3) . .
C2EA C3EA C2 114(2) . .
C3EA C5B C40A 125(3) . .
C8B C2EA C3EA 115(3) . .
N6 C40A C5B 114(2) . .
C40A N6 C8B 121.3(19) . .
C40A N6 Cu4 117.3(15) . 4_745
C8B N6 Cu4 120.3(14) . 4_745
C2EA C8B N6 123(2) . .
C1W C61A C3B 125(3) . .
C12B C3B C61A 116(3) . .
C12B C3B C11B 126(3) . .
C61A C3B C11B 117(3) . .
C17A C11B C60A 118(2) . .
C17A C11B C3B 123.7(19) . .
C60A C11B C3B 118.5(19) . .
C3B C12B C16 129(3) . .
C11B C17A C16A 120(2) . .
C86A C60A C11B 120(2) . .
N14 C16A C17A 124(2) . .
C86A N14 C16A 114(2) . .
C86A N14 Cu8 126.5(17) . 4_645
C16A N14 Cu8 119.4(16) . 4_645
C60A C86A N14 124(3) . .
C47 C11T C12T 122.1(14) . .
C13F C1H C6S 119(8) . .
C2V C1X C1S 119.8(12) . .
C4S C2X C1V 120.7(10) . .
C4X C3X C9X 134.4(8) . .
C3X C4X C5X 110.9(9) . .
C6X C5X C4X 116.0(8) . .
C5X C6X C8G 131.9(8) . .
C3X C9X C8G 110.9(9) . .

loop_
_geom_bond_atom_site_label_1
_geom_bond_atom_site_label_2
_geom_bond_distance
_geom_bond_site_symmetry_2
C1V C2X 1.378(11) .
C1V C2V 1.384(11) .
C2V C1X 1.367(12) .
C10H C10S 1.499(13) .
C10H C4H 1.500(13) .
C10H C3H 1.501(13) .
C10H C1W 1.73(6) .
C2F C7Q 1.36(6) .
C2F C9Q 1.50(6) .
C2F C3F 1.61(6) .
C2F C111 1.65(5) .
C1F C94 1.382(12) .
C1F N5 1.382(12) .
I1 Cu4 2.616(4) .
I1 Cu3 2.660(4) .
I1 Cu2 2.727(4) .
I2 Cu2 2.633(4) .
I2 Cu3 2.655(3) .
I2 Cu1 2.785(4) .
I3 Cu4 2.649(4) .
I3 Cu1 2.654(4) .
I3 Cu3 2.772(4) .
I7 Cu7 2.672(4) .
I7 Cu5 2.690(4) .
I7 Cu8 2.738(5) .
I5 Cu5 2.653(4) .
I5 Cu6 2.689(5) .
I5 Cu7 2.737(5) .
I6 Cu8 2.609(4) .
I6 Cu7 2.666(5) .
I6 Cu6 2.812(5) .
I4 Cu1 2.639(4) .
I4 Cu2 2.717(4) .
I4 Cu4 2.745(4) .
I8 Cu6 2.591(4) .
I8 Cu8 2.688(4) .
I8 Cu5 2.746(4) .
Cu3 N3 1.95(2) 2_565
Cu3 Cu4 2.613(5) .
Cu3 Cu1 2.636(5) .
Cu3 Cu2 2.660(5) .
Cu1 N4 2.06(2) .
Cu1 Cu4 2.562(5) .
Cu1 Cu2 2.631(5) .
Cu7 N10 1.91(2) 2_865
Cu7 Cu5 2.586(5) .
Cu7 Cu8 2.621(5) .
Cu7 Cu6 2.681(5) .
Cu2 N5 1.979(18) .
Cu2 Cu4 2.609(5) .
Cu4 N6 2.016(18) 4_755
Cu6 N9 2.04(2) .
Cu6 Cu5 2.613(6) .
Cu6 Cu8 2.680(5) .
Cu8 N14 2.00(2) 4_655
Cu8 Cu5 2.630(6) .
Cu5 N13 1.91(2) .
Ni3 N11 1.82(2) .
Ni3 O6 1.82(2) .
Ni3 N12 1.90(2) .
Ni3 O5 1.90(2) .
Ni1 O2 1.76(2) .
Ni1 N2 1.82(2) .
Ni1 O1 1.88(2) .
Ni1 N1 1.89(2) .
Ni2 O4 1.83(2) .
Ni2 O3 1.84(2) .
Ni2 N8 1.85(3) .
Ni2 N7 1.88(3) .
Ni4 O8 1.73(3) .
Ni4 O7 1.84(2) .
Ni4 N15 1.92(3) .
Ni4 N16 1.98(4) .
N4 C104 1.25(3) .
N4 C211 1.37(4) .
O1 C73 1.36(3) .
N2 C63 1.32(4) .
N2 C1E 1.450(13) .
C23 C277 1.39(4) .
C23 C196 1.41(4) .
C23 C246 1.49(4) .
C30 C201 1.33(3) .
C30 C143 1.34(3) .
C33 C117 1.44(4) .
C33 C6A 1.48(4) .
C33 C43 1.49(4) .
N12 C58 1.28(4) .
N12 C261 1.54(4) .
C35 C51 1.40(4) .
C35 C75 1.44(4) .
C35 C79 1.50(4) .
C36 C43 1.30(4) .
C36 C59 1.42(3) .
C36 C46 1.53(3) .
C38 C72 1.378(12) .
C38 C39 1.383(12) .
C39 C156 1.27(4) .
C39 C73 1.423(12) .
N16 C14S 1.16(5) .
N16 C18F 1.64(6) .
C46 C150 1.34(4) .
C50 C90 1.377(12) .
C50 C15 1.380(12) .
C50 C67 1.61(4) .
C51 O6 1.36(4) .
C51 C5T 1.48(5) .
N11 C75 1.41(4) .
N11 C176 1.48(4) .
C54 C67 1.21(4) .
C54 C165 1.45(5) .
C58 C150 1.41(4) .
C59 C78 1.38(4) .
C59 C13 1.40(4) .
N1 C156 1.32(4) .
N1 C197 1.42(3) .
O4 C121 1.25(3) .
C62 C259 1.34(4) .
C62 C79 1.35(4) .
C62 C84 1.41(4) .
C63 C165 1.44(5) .
C65 C111 1.37(4) .
C65 C126 1.42(4) .
C9A C12A 1.40(7) .
C9A C10A 1.55(7) .
C9A C11A 1.61(7) .
C9A C134 1.78(6) .
C67 C103 1.48(5) .
O5 C117 1.35(4) .
C72 C235 1.379(12) .
C72 C142 1.56(3) .
C73 C182 1.396(12) .
C77 C9 1.35(4) .
C77 C121 1.40(3) .
C77 C105 1.56(4) .
C84 C5W 1.378(13) .
C84 C7F 1.380(13) .
O7 C277 1.28(3) .
O2 C112 1.37(3) .
C103 C134 1.20(5) .
C104 C122 1.43(4) .
C105 N7 1.24(4) .
C111 C277 1.45(4) .
C112 C165 1.45(5) .
C112 C134 1.49(4) .
O3 C228 1.44(3) .
C117 C150 1.38(4) .
C121 C14 1.49(4) .
C122 C142 1.37(4) .
N13 C1 1.31(3) .
N13 C143 1.42(3) .
C126 C196 1.35(4) .
C126 C201 1.42(4) .
C139 C176 1.37(4) .
C139 C47 1.375(11) .
C139 C217 1.425(11) .
C142 C6 1.39(4) .
C176 C261 1.61(5) .
C182 C235 1.371(12) .
C182 C96 1.70(4) .
C197 C1E 1.449(13) .
C197 C1Q 1.69(3) .
C201 C71 1.39(4) .
C211 C6 1.34(4) .
C217 C87 1.337(10) .
C228 C10 1.29(4) .
C228 C4 1.43(4) .
C246 N15 1.21(4) .
C259 C5T 1.58(5) .
C261 C2T 1.48(7) .
N5 C11 1.372(12) .
N9 C69 1.23(4) .
N9 C52 1.30(4) .
C1 C71 1.39(4) .
C2 C53 1.29(4) .
C2 C9 1.38(4) .
C2 C3EA 1.58(4) .
O8 C17 1.33(4) .
N7 C2R 1.57(9) .
C31 C11 1.366(12) .
C31 C7 1.368(12) .
C34 C4 1.35(4) .
C34 C56 1.44(4) .
C4 C4A 1.56(4) .
N15 C5S 1.44(4) .
C47 C11T 1.337(11) .
C7 C94 1.383(12) .
C7 C56 1.50(4) .
C52 C13 1.45(4) .
C53 C14 1.44(4) .
C56 C68 1.32(4) .
C10 C93 1.33(5) .
C10 C68 1.46(4) .
N8 C93 1.25(5) .
N8 C1R 1.54(4) .
C64 C96 1.54(4) .
C69 C78 1.40(4) .
C14 C85 1.40(5) .
C15 C3R 1.380(13) .
C16 C12B 1.37(5) .
C16 C14S 1.37(5) .
C16 C17 1.55(5) .
C17 C1W 1.44(5) .
C85 C1A 1.45(5) .
C85 C3A 1.64(5) .
C85 C2A 1.71(5) .
C87 C12T 1.311(11) .
C90 C57 1.376(12) .
C96 C13A 1.48(5) .
C96 C14A 1.51(5) .
C6Q C5Q 1.375(12) .
C6Q C1Q 1.378(12) .
C1Q C2Q 1.379(12) .
C8A C6A 1.44(5) .
C2Q C3Q 1.384(13) .
C5Q C4Q 1.381(13) .
C6A C6H 1.34(7) .
C6A C7A 1.62(5) .
C5A C4A 1.51(5) .
C6AA C4A 1.45(5) .
C4A C8H 1.53(5) .
C3Q C4Q 1.383(13) .
C1W C61A 1.33(5) .
C5W C6F 1.377(13) .
C1E C1S 1.495(10) .
C2W C4W 1.38(6) .
C2W C3W 1.41(7) .
C2W C5H 1.447(13) .
C2W C5T 1.51(7) .
C2R C8G 1.400(14) .
C2R C1R 1.50(10) .
C1R C1G 1.55(5) .
C3R N3 1.376(13) .
C2T C3T 1.381(13) .
C2T C4T 1.382(13) .
C3T C6T 1.379(13) .
C4T C8T 1.381(13) .
C5S C18F 1.57(6) .
C5S C8S 1.60(5) .
C12T C11T 1.366(12) .
C1S C4S 1.391(11) .
C1S C1X 1.401(11) .
C8S C7S 1.379(13) .
C8S C6S 1.379(13) .
C7S C12F 1.383(13) .
C7T C6T 1.379(13) .
C7T C8T 1.385(13) .
C4S C2X 1.361(11) .
C6S C1H 1.381(13) .
C57 N3 1.368(12) .
C6F N10 1.370(13) .
C6WA N10 1.373(13) .
C6WA C7F 1.376(13) .
C10F C9F 1.379(13) .
C10F C11F 1.381(13) .
C12F C13F 1.380(13) .
C9F C15F 1.383(13) .
C9F C18F 1.46(6) .
C15F C16F 1.377(13) .
C11F C17F 1.377(13) .
C13F C1H 1.380(13) .
C17F C16F 1.377(13) .
C3G C1G 1.379(13) .
C3G C6G 1.382(13) .
C1G C2G 1.377(13) .
C2G C4G 1.382(13) .
C8G C6X 1.355(8) .
C8G C9X 1.403(8) .
C5G C4G 1.379(13) .
C5G C6G 1.380(13) .
C3EA C5B 1.35(4) .
C3EA C2EA 1.44(4) .
C5B C40A 1.43(3) .
C2EA C8B 1.35(4) .
C40A N6 1.35(3) .
N6 C8B 1.48(3) .
C61A C3B 1.38(4) .
C3B C12B 1.30(4) .
C3B C11B 1.52(4) .
C11B C17A 1.379(12) .
C11B C60A 1.384(12) .
C17A C16A 1.383(12) .
C60A C86A 1.381(12) .
C16A N14 1.382(12) .
N14 C86A 1.381(12) .
C3X C4X 1.392(9) .
C3X C9X 1.392(9) .
C4X C5X 1.401(8) .
C5X C6X 1.353(8) .

loop_
_platon_squeeze_void_nr
_platon_squeeze_void_average_x
_platon_squeeze_void_average_y
_platon_squeeze_void_average_z
_platon_squeeze_void_volume
_platon_squeeze_void_count_electrons
_platon_squeeze_void_content
1 0.024 0.000 0.000 2395 823 ' '
2 0.355 0.000 0.500 2608 904 ' '
3 0.729 0.233 0.228 8 1 ' '
4 0.250 0.244 0.222 7 2 ' '
5 0.575 0.500 0.500 2397 820 ' '
6 0.750 0.256 0.722 7 1 ' '
7 0.881 0.500 1.000 2606 904 ' '
8 0.271 0.267 0.728 8 1 ' '
9 0.271 0.733 0.272 8 1 ' '
10 0.750 0.744 0.278 7 1 ' '
11 0.250 0.756 0.778 7 2 ' '
12 0.729 0.767 0.772 8 1 ' '
